data_7715395
loop_
_publ_author_name
'Werner, Luis'
'Hagn, Julika'
'Gerstner, Alexander'
'Radius, Udo'

_publ_section_title
;
 NHC-ligated indenyl- and fluorenyl-substituted Alanes and Gallanes:
 synthons towards indenyl- and fluorenyl-bridged
 (AlC)<sub><i>n</i></sub>-heterocycles (<i>n</i> = 2,3).
;
_journal_issue 13
_journal_name_full 'Dalton transactions (Cambridge, England : 2003)'
_journal_page_first 5932
_journal_page_last 5946
_journal_paper_doi 10.1039/d4dt00244j
_journal_volume 53
_journal_year 2024
_chemical_formula_moiety 'C16 H21 Al N2'
_chemical_formula_sum 'C16 H21 Al N2'
_chemical_formula_weight 268.33
_space_group_crystal_system triclinic
_space_group_IT_number 2
_space_group_name_Hall '-P 1'
_space_group_name_H-M_alt 'P -1'
_atom_sites_solution_hydrogens mixed
_atom_sites_solution_primary dual
_atom_sites_solution_secondary difmap
_audit_creation_method SHELXL-2018/3
_audit_update_record
;
2024-01-25 deposited with the CCDC.	2024-03-04 downloaded from the CCDC.
;
_cell_angle_alpha 110.610(2)
_cell_angle_beta 100.206(2)
_cell_angle_gamma 103.225(2)
_cell_formula_units_Z 2
_cell_length_a 8.3243(2)
_cell_length_b 9.3597(3)
_cell_length_c 10.9459(3)
_cell_measurement_reflns_used 7515
_cell_measurement_temperature 100(2)
_cell_measurement_theta_max 77.2470
_cell_measurement_theta_min 5.4040
_cell_volume 745.34(4)
_computing_cell_refinement 'CrysAlisPro 1.171.40.53 (Rigaku OD, 2019)'
_computing_data_collection 'CrysAlisPro 1.171.40.53 (Rigaku OD, 2019)'
_computing_data_reduction 'CrysAlisPro 1.171.40.53 (Rigaku OD, 2019)'
_computing_molecular_graphics 'ShelXLe (Huebschle et all, 2011)'
_computing_publication_material 'SHELXL-2014/6 (Sheldrick, 2014)'
_computing_structure_refinement 'SHELXL-2018/3 (Sheldrick, 2018)'
_computing_structure_solution 'SHELXT 2014/5 (Sheldrick, 2014)'
_diffrn_ambient_temperature 100(2)
_diffrn_detector_area_resol_mean 10.0000
_diffrn_measured_fraction_theta_full 0.994
_diffrn_measured_fraction_theta_max 0.972
_diffrn_measurement_device_type 'XtaLAB Synergy, Dualflex, HyPix'
_diffrn_measurement_method '\w scans'
_diffrn_radiation_type CuK\a
_diffrn_radiation_wavelength 1.54184
_diffrn_reflns_av_R_equivalents 0.0429
_diffrn_reflns_av_unetI/netI 0.0338
_diffrn_reflns_Laue_measured_fraction_full 0.994
_diffrn_reflns_Laue_measured_fraction_max 0.972
_diffrn_reflns_limit_h_max 8
_diffrn_reflns_limit_h_min -10
_diffrn_reflns_limit_k_max 11
_diffrn_reflns_limit_k_min -11
_diffrn_reflns_limit_l_max 13
_diffrn_reflns_limit_l_min -13
_diffrn_reflns_number 14601
_diffrn_reflns_point_group_measured_fraction_full 0.994
_diffrn_reflns_point_group_measured_fraction_max 0.972
_diffrn_reflns_theta_full 72.000
_diffrn_reflns_theta_max 77.571
_diffrn_reflns_theta_min 4.499
_diffrn_source 'micro-focus sealed X-ray tube'
_exptl_absorpt_coefficient_mu 1.078
_exptl_absorpt_correction_T_max 1.000
_exptl_absorpt_correction_T_min 0.764
_exptl_absorpt_correction_type gaussian
_exptl_absorpt_process_details
;
CrysAlisPro 1.171.41.73a (Rigaku Oxford Diffraction, 2020)
Numerical absorption correction based on gaussian integration over
a multifaceted crystal model
Empirical absorption correction using spherical harmonics,
implemented in SCALE3 ABSPACK scaling algorithm.
;
_exptl_crystal_colour colourless
_exptl_crystal_density_diffrn 1.196
_exptl_crystal_description block
_exptl_crystal_F_000 288
_exptl_crystal_size_max 0.130
_exptl_crystal_size_mid 0.090
_exptl_crystal_size_min 0.080
_refine_diff_density_max 0.443
_refine_diff_density_min -0.262
_refine_diff_density_rms 0.061
_refine_ls_extinction_method none
_refine_ls_goodness_of_fit_ref 1.055
_refine_ls_hydrogen_treatment mixed
_refine_ls_matrix_type full
_refine_ls_number_parameters 184
_refine_ls_number_reflns 3083
_refine_ls_number_restraints 0
_refine_ls_restrained_S_all 1.055
_refine_ls_R_factor_all 0.0489
_refine_ls_R_factor_gt 0.0433
_refine_ls_shift/su_max 0.000
_refine_ls_shift/su_mean 0.000
_refine_ls_structure_factor_coef Fsqd
_refine_ls_weighting_details 'w=1/[\s^2^(Fo^2^)+(0.0668P)^2^+0.2625P] where P=(Fo^2^+2Fc^2^)/3'
_refine_ls_weighting_scheme calc
_refine_ls_wR_factor_gt 0.1143
_refine_ls_wR_factor_ref 0.1181
_reflns_Friedel_coverage 0.000
_reflns_number_gt 2732
_reflns_number_total 3083
_reflns_threshold_expression 'I > 2\s(I)'
_cod_data_source_file d4dt00244j2.cif
_cod_data_source_block compound_3
_cod_depositor_comments 'Adding full bibliography for 7715387--7715402.cif.'
_cod_database_code 7715395
_shelx_shelxl_version_number 2018/3
_shelx_space_group_comment
;
The symmetry employed for this shelxl refinement is uniquely defined
by the following loop, which should always be used as a source of
symmetry information in preference to the above space-group names.
They are only intended as comments.
;
_shelx_estimated_absorpt_t_min 0.873
_shelx_estimated_absorpt_t_max 0.919

loop_
_space_group_symop_operation_xyz
'x, y, z'
'-x, -y, -z'

loop_
_atom_site_label
_atom_site_type_symbol
_atom_site_fract_x
_atom_site_fract_y
_atom_site_fract_z
_atom_site_U_iso_or_equiv
_atom_site_adp_type
_atom_site_occupancy
_atom_site_site_symmetry_order
_atom_site_calc_flag
_atom_site_refinement_flags_posn
_atom_site_refinement_flags_adp
_atom_site_refinement_flags_occupancy
_atom_site_disorder_assembly
_atom_site_disorder_group
Al01 Al 0.97643(6) 0.72401(5) 0.42876(4) 0.02446(15) Uani 1 1 d . . . . .
H1 H 1.174(3) 0.792(3) 0.457(2) 0.046(6) Uiso 1 1 d . . . . .
H2 H 0.913(3) 0.743(3) 0.552(2) 0.039(5) Uiso 1 1 d . . . . .
C1_1 C 0.85366(19) 0.82841(16) 0.32252(15) 0.0224(3) Uani 1 1 d . . . . .
N2_1 N 0.69667(16) 0.84713(14) 0.31701(12) 0.0214(3) Uani 1 1 d . . . . .
C3_1 C 0.66362(19) 0.93372(16) 0.24085(14) 0.0219(3) Uani 1 1 d . . . . .
C4_1 C 0.80291(18) 0.96953(16) 0.19727(14) 0.0215(3) Uani 1 1 d . . . . .
N5_1 N 0.91765(15) 0.90271(14) 0.24747(12) 0.0212(3) Uani 1 1 d . . . . .
C6_1 C 0.5767(2) 0.78700(19) 0.38353(17) 0.0293(3) Uani 1 1 d . . . . .
H00L_1 H 0.472738 0.706034 0.314368 0.044 Uiso 1 1 calc R U . . .
H00M_1 H 0.545880 0.876327 0.442702 0.044 Uiso 1 1 calc R U . . .
H00N_1 H 0.631067 0.738285 0.438147 0.044 Uiso 1 1 calc R U . . .
C7_1 C 0.49885(19) 0.97042(19) 0.21629(16) 0.0276(3) Uani 1 1 d . . . . .
H00O_1 H 0.505547 1.039320 0.166342 0.041 Uiso 1 1 calc R U . . .
H00P_1 H 0.478727 1.026158 0.303665 0.041 Uiso 1 1 calc R U . . .
H00Q_1 H 0.403931 0.869921 0.162713 0.041 Uiso 1 1 calc R U . . .
C8_1 C 0.8417(2) 1.06093(18) 0.11340(16) 0.0266(3) Uani 1 1 d . . . . .
H00A_1 H 0.846330 0.987802 0.025313 0.040 Uiso 1 1 calc R U . . .
H8_1 H 0.952884 1.145840 0.160675 0.040 Uiso 1 1 calc R U . . .
H00F_1 H 0.751375 1.109400 0.098926 0.040 Uiso 1 1 calc R U . . .
C9_1 C 1.0833(2) 0.91082(19) 0.22006(17) 0.0287(3) Uani 1 1 d . . . . .
H00H_1 H 1.065384 0.845317 0.123558 0.043 Uiso 1 1 calc R U . . .
H00I_1 H 1.148831 0.869839 0.275841 0.043 Uiso 1 1 calc R U . . .
H00J_1 H 1.147298 1.022785 0.242294 0.043 Uiso 1 1 calc R U . . .
C1_2 C 0.9038(2) 0.48275(17) 0.30327(15) 0.0261(3) Uani 1 1 d . . . . .
H1_2 H 0.963032 0.419823 0.341613 0.031 Uiso 1 1 calc R U . . .
C2_2 C 0.9330(2) 0.47908(18) 0.17417(16) 0.0275(3) Uani 1 1 d . . . . .
H2_2 H 1.042608 0.499561 0.157972 0.033 Uiso 1 1 calc R U . . .
C3_2 C 0.7814(2) 0.44233(18) 0.08067(16) 0.0265(3) Uani 1 1 d . . . . .
H3_2 H 0.769267 0.438409 -0.008510 0.032 Uiso 1 1 calc R U . . .
C4_2 C 0.6425(2) 0.41033(17) 0.13924(15) 0.0239(3) Uani 1 1 d . . . . .
C5_2 C 0.4636(2) 0.37001(18) 0.08889(16) 0.0278(3) Uani 1 1 d . . . . .
H5_2 H 0.413984 0.360687 0.000188 0.033 Uiso 1 1 calc R U . . .
C6_2 C 0.3605(2) 0.34406(18) 0.16996(18) 0.0310(4) Uani 1 1 d . . . . .
H00K_2 H 0.239299 0.316963 0.136451 0.037 Uiso 1 1 calc R U . . .
C7_2 C 0.4320(2) 0.35713(18) 0.30102(17) 0.0310(4) Uani 1 1 d . . . . .
H00G_2 H 0.358787 0.337322 0.354642 0.037 Uiso 1 1 calc R U . . .
C8_2 C 0.6085(2) 0.39862(18) 0.35302(16) 0.0285(3) Uani 1 1 d . . . . .
H8_2 H 0.656176 0.407635 0.441963 0.034 Uiso 1 1 calc R U . . .
C9_2 C 0.7157(2) 0.42713(17) 0.27359(15) 0.0244(3) Uani 1 1 d . . . . .

loop_
_atom_site_aniso_label
_atom_site_aniso_U_11
_atom_site_aniso_U_22
_atom_site_aniso_U_33
_atom_site_aniso_U_23
_atom_site_aniso_U_13
_atom_site_aniso_U_12
Al01 0.0296(3) 0.0196(2) 0.0220(2) 0.00847(18) 0.00148(18) 0.00854(18)
C1_1 0.0256(7) 0.0166(6) 0.0221(7) 0.0063(5) 0.0041(6) 0.0062(5)
N2_1 0.0254(6) 0.0168(6) 0.0209(6) 0.0062(5) 0.0064(5) 0.0069(5)
C3_1 0.0260(7) 0.0155(6) 0.0199(7) 0.0043(5) 0.0022(5) 0.0065(5)
C4_1 0.0257(7) 0.0157(6) 0.0202(7) 0.0054(5) 0.0029(5) 0.0073(5)
N5_1 0.0223(6) 0.0180(6) 0.0228(6) 0.0082(5) 0.0047(5) 0.0070(5)
C6_1 0.0340(8) 0.0263(8) 0.0327(8) 0.0139(7) 0.0149(7) 0.0119(6)
C7_1 0.0262(7) 0.0249(7) 0.0307(8) 0.0097(6) 0.0057(6) 0.0109(6)
C8_1 0.0327(8) 0.0239(7) 0.0260(7) 0.0124(6) 0.0082(6) 0.0106(6)
C9_1 0.0268(7) 0.0287(8) 0.0357(9) 0.0164(7) 0.0104(6) 0.0114(6)
C1_2 0.0333(8) 0.0193(7) 0.0257(8) 0.0091(6) 0.0049(6) 0.0111(6)
C2_2 0.0330(8) 0.0211(7) 0.0309(8) 0.0098(6) 0.0110(6) 0.0127(6)
C3_2 0.0374(8) 0.0212(7) 0.0227(7) 0.0085(6) 0.0096(6) 0.0126(6)
C4_2 0.0332(8) 0.0165(6) 0.0211(7) 0.0061(5) 0.0071(6) 0.0092(6)
C5_2 0.0333(8) 0.0183(7) 0.0252(7) 0.0046(6) 0.0024(6) 0.0077(6)
C6_2 0.0297(8) 0.0183(7) 0.0374(9) 0.0054(6) 0.0066(7) 0.0056(6)
C7_2 0.0410(9) 0.0183(7) 0.0347(9) 0.0089(6) 0.0182(7) 0.0084(6)
C8_2 0.0431(9) 0.0177(7) 0.0243(7) 0.0080(6) 0.0102(7) 0.0097(6)
C9_2 0.0353(8) 0.0144(6) 0.0213(7) 0.0053(5) 0.0052(6) 0.0090(6)

loop_
_atom_type_symbol
_atom_type_description
_atom_type_scat_dispersion_real
_atom_type_scat_dispersion_imag
_atom_type_scat_source
C C 0.0181 0.0091 'International Tables Vol C Tables 4.2.6.8 and 6.1.1.4'
H H 0.0000 0.0000 'International Tables Vol C Tables 4.2.6.8 and 6.1.1.4'
N N 0.0311 0.0180 'International Tables Vol C Tables 4.2.6.8 and 6.1.1.4'
Al Al 0.2130 0.2455 'International Tables Vol C Tables 4.2.6.8 and 6.1.1.4'

loop_
_geom_angle_atom_site_label_1
_geom_angle_atom_site_label_2
_geom_angle_atom_site_label_3
_geom_angle
_geom_angle_site_symmetry_1
_geom_angle_site_symmetry_3
_geom_angle_publ_flag
C1_1 Al01 C1_2 106.66(6) . . ?
C1_1 Al01 H1 109.9(9) . . ?
C1_2 Al01 H1 107.0(9) . . ?
C1_1 Al01 H2 108.1(8) . . ?
C1_2 Al01 H2 109.0(8) . . ?
H1 Al01 H2 115.9(11) . . ?
N2_1 C1_1 N5_1 104.49(12) . . ?
N2_1 C1_1 Al01 128.52(11) . . ?
N5_1 C1_1 Al01 126.90(11) . . ?
C1_1 N2_1 C3_1 111.20(12) . . ?
C1_1 N2_1 C6_1 125.11(12) . . ?
C3_1 N2_1 C6_1 123.69(13) . . ?
C4_1 C3_1 N2_1 106.76(12) . . ?
C4_1 C3_1 C7_1 130.51(13) . . ?
N2_1 C3_1 C7_1 122.72(14) . . ?
C3_1 C4_1 N5_1 106.31(12) . . ?
C3_1 C4_1 C8_1 131.04(13) . . ?
N5_1 C4_1 C8_1 122.65(13) . . ?
C1_1 N5_1 C4_1 111.23(12) . . ?
C1_1 N5_1 C9_1 125.08(12) . . ?
C4_1 N5_1 C9_1 123.69(12) . . ?
N2_1 C6_1 H00L_1 109.5 . . ?
N2_1 C6_1 H00M_1 109.5 . . ?
H00L_1 C6_1 H00M_1 109.5 . . ?
N2_1 C6_1 H00N_1 109.5 . . ?
H00L_1 C6_1 H00N_1 109.5 . . ?
H00M_1 C6_1 H00N_1 109.5 . . ?
C3_1 C7_1 H00O_1 109.5 . . ?
C3_1 C7_1 H00P_1 109.5 . . ?
H00O_1 C7_1 H00P_1 109.5 . . ?
C3_1 C7_1 H00Q_1 109.5 . . ?
H00O_1 C7_1 H00Q_1 109.5 . . ?
H00P_1 C7_1 H00Q_1 109.5 . . ?
C4_1 C8_1 H00A_1 109.5 . . ?
C4_1 C8_1 H8_1 109.5 . . ?
H00A_1 C8_1 H8_1 109.5 . . ?
C4_1 C8_1 H00F_1 109.5 . . ?
H00A_1 C8_1 H00F_1 109.5 . . ?
H8_1 C8_1 H00F_1 109.5 . . ?
N5_1 C9_1 H00H_1 109.5 . . ?
N5_1 C9_1 H00I_1 109.5 . . ?
H00H_1 C9_1 H00I_1 109.5 . . ?
N5_1 C9_1 H00J_1 109.5 . . ?
H00H_1 C9_1 H00J_1 109.5 . . ?
H00I_1 C9_1 H00J_1 109.5 . . ?
C2_2 C1_2 C9_2 104.20(13) . . ?
C2_2 C1_2 Al01 104.57(10) . . ?
C9_2 C1_2 Al01 104.58(10) . . ?
C2_2 C1_2 H1_2 114.1 . . ?
C9_2 C1_2 H1_2 114.1 . . ?
Al01 C1_2 H1_2 114.1 . . ?
C3_2 C2_2 C1_2 110.71(14) . . ?
C3_2 C2_2 H2_2 124.6 . . ?
C1_2 C2_2 H2_2 124.6 . . ?
C2_2 C3_2 C4_2 108.77(14) . . ?
C2_2 C3_2 H3_2 125.6 . . ?
C4_2 C3_2 H3_2 125.6 . . ?
C5_2 C4_2 C9_2 119.87(14) . . ?
C5_2 C4_2 C3_2 132.37(14) . . ?
C9_2 C4_2 C3_2 107.75(14) . . ?
C6_2 C5_2 C4_2 119.17(15) . . ?
C6_2 C5_2 H5_2 120.4 . . ?
C4_2 C5_2 H5_2 120.4 . . ?
C5_2 C6_2 C7_2 120.98(15) . . ?
C5_2 C6_2 H00K_2 119.5 . . ?
C7_2 C6_2 H00K_2 119.5 . . ?
C8_2 C7_2 C6_2 120.67(15) . . ?
C8_2 C7_2 H00G_2 119.7 . . ?
C6_2 C7_2 H00G_2 119.7 . . ?
C7_2 C8_2 C9_2 119.46(15) . . ?
C7_2 C8_2 H8_2 120.3 . . ?
C9_2 C8_2 H8_2 120.3 . . ?
C8_2 C9_2 C4_2 119.82(15) . . ?
C8_2 C9_2 C1_2 131.92(14) . . ?
C4_2 C9_2 C1_2 108.18(13) . . ?

loop_
_geom_bond_atom_site_label_1
_geom_bond_atom_site_label_2
_geom_bond_distance
_geom_bond_site_symmetry_2
_geom_bond_publ_flag
Al01 C1_1 2.0463(15) . ?
Al01 C1_2 2.0613(15) . ?
Al01 H1 1.55(2) . ?
Al01 H2 1.50(2) . ?
C1_1 N2_1 1.3514(19) . ?
C1_1 N5_1 1.3528(19) . ?
N2_1 C3_1 1.3870(18) . ?
N2_1 C6_1 1.460(2) . ?
C3_1 C4_1 1.347(2) . ?
C3_1 C7_1 1.490(2) . ?
C4_1 N5_1 1.3909(18) . ?
C4_1 C8_1 1.487(2) . ?
N5_1 C9_1 1.4530(19) . ?
C6_1 H00L_1 0.9800 . ?
C6_1 H00M_1 0.9800 . ?
C6_1 H00N_1 0.9800 . ?
C7_1 H00O_1 0.9800 . ?
C7_1 H00P_1 0.9800 . ?
C7_1 H00Q_1 0.9800 . ?
C8_1 H00A_1 0.9800 . ?
C8_1 H8_1 0.9800 . ?
C8_1 H00F_1 0.9800 . ?
C9_1 H00H_1 0.9800 . ?
C9_1 H00I_1 0.9800 . ?
C9_1 H00J_1 0.9800 . ?
C1_2 C2_2 1.466(2) . ?
C1_2 C9_2 1.468(2) . ?
C1_2 H1_2 1.0000 . ?
C2_2 C3_2 1.361(2) . ?
C2_2 H2_2 0.9500 . ?
C3_2 C4_2 1.441(2) . ?
C3_2 H3_2 0.9500 . ?
C4_2 C5_2 1.404(2) . ?
C4_2 C9_2 1.426(2) . ?
C5_2 C6_2 1.382(2) . ?
C5_2 H5_2 0.9500 . ?
C6_2 C7_2 1.403(2) . ?
C6_2 H00K_2 0.9500 . ?
C7_2 C8_2 1.385(2) . ?
C7_2 H00G_2 0.9500 . ?
C8_2 C9_2 1.398(2) . ?
C8_2 H8_2 0.9500 . ?

loop_
_geom_torsion_atom_site_label_1
_geom_torsion_atom_site_label_2
_geom_torsion_atom_site_label_3
_geom_torsion_atom_site_label_4
_geom_torsion
_geom_torsion_site_symmetry_1
_geom_torsion_site_symmetry_2
_geom_torsion_site_symmetry_3
_geom_torsion_site_symmetry_4
_geom_torsion_publ_flag
N5_1 C1_1 N2_1 C3_1 -0.71(15) . . . . ?
Al01 C1_1 N2_1 C3_1 175.94(10) . . . . ?
N5_1 C1_1 N2_1 C6_1 -179.87(12) . . . . ?
Al01 C1_1 N2_1 C6_1 -3.2(2) . . . . ?
C1_1 N2_1 C3_1 C4_1 0.22(16) . . . . ?
C6_1 N2_1 C3_1 C4_1 179.39(13) . . . . ?
C1_1 N2_1 C3_1 C7_1 179.17(13) . . . . ?
C6_1 N2_1 C3_1 C7_1 -1.7(2) . . . . ?
N2_1 C3_1 C4_1 N5_1 0.37(15) . . . . ?
C7_1 C3_1 C4_1 N5_1 -178.47(14) . . . . ?
N2_1 C3_1 C4_1 C8_1 -179.34(14) . . . . ?
C7_1 C3_1 C4_1 C8_1 1.8(3) . . . . ?
N2_1 C1_1 N5_1 C4_1 0.95(15) . . . . ?
Al01 C1_1 N5_1 C4_1 -175.78(10) . . . . ?
N2_1 C1_1 N5_1 C9_1 -178.19(13) . . . . ?
Al01 C1_1 N5_1 C9_1 5.1(2) . . . . ?
C3_1 C4_1 N5_1 C1_1 -0.84(16) . . . . ?
C8_1 C4_1 N5_1 C1_1 178.89(13) . . . . ?
C3_1 C4_1 N5_1 C9_1 178.31(13) . . . . ?
C8_1 C4_1 N5_1 C9_1 -2.0(2) . . . . ?
C9_2 C1_2 C2_2 C3_2 5.85(16) . . . . ?
Al01 C1_2 C2_2 C3_2 -103.67(13) . . . . ?
C1_2 C2_2 C3_2 C4_2 -3.30(17) . . . . ?
C2_2 C3_2 C4_2 C5_2 178.84(15) . . . . ?
C2_2 C3_2 C4_2 C9_2 -0.74(17) . . . . ?
C9_2 C4_2 C5_2 C6_2 -1.3(2) . . . . ?
C3_2 C4_2 C5_2 C6_2 179.20(14) . . . . ?
C4_2 C5_2 C6_2 C7_2 -0.1(2) . . . . ?
C5_2 C6_2 C7_2 C8_2 0.9(2) . . . . ?
C6_2 C7_2 C8_2 C9_2 -0.2(2) . . . . ?
C7_2 C8_2 C9_2 C4_2 -1.2(2) . . . . ?
C7_2 C8_2 C9_2 C1_2 175.17(15) . . . . ?
C5_2 C4_2 C9_2 C8_2 1.9(2) . . . . ?
C3_2 C4_2 C9_2 C8_2 -178.43(12) . . . . ?
C5_2 C4_2 C9_2 C1_2 -175.22(13) . . . . ?
C3_2 C4_2 C9_2 C1_2 4.43(16) . . . . ?
C2_2 C1_2 C9_2 C8_2 177.20(15) . . . . ?
Al01 C1_2 C9_2 C8_2 -73.29(17) . . . . ?
C2_2 C1_2 C9_2 C4_2 -6.14(15) . . . . ?
Al01 C1_2 C9_2 C4_2 103.38(11) . . . . ?
